data_4114744
loop_
_publ_author_name
'Man-kit Leung'
'Ashis B. Mandal'
'Chih-Chieh Wang'
'Gene-Hsiang Lee'
'Shie-Ming Peng'
'Hsing-Ling Cheng'
'Guor-Rong Her'
'Ito Chao'
'Hsiu-Feng Lu'
'Ying-Chieh Sun'
'Mei-Ying Shiao'
'Pi-Tai Chou'

_publ_section_title
;
 Self-Complementarity of Oligo-2-aminopyridines: A New Class of
 Hydrogen-Bonded Ladders
;
_journal_name_full 'Journal of the American Chemical Society'
_journal_page_first 4287
_journal_page_last 4297
_journal_paper_doi 10.1021/ja011679p
_journal_volume 124
_journal_year 2002
_chemical_formula_moiety 'C29 H27 N7'
_chemical_formula_sum 'C29 H27 N7'
_chemical_formula_weight 473.57
_chemical_name_systematic ?
_space_group_IT_number 15
_symmetry_cell_setting monoclinic
_symmetry_space_group_name_Hall '-C 2yc'
_symmetry_space_group_name_H-M 'C 1 2/c 1'
_cell_angle_alpha 90.0
_cell_angle_beta 98.389(11)
_cell_angle_gamma 90.0
_cell_formula_units_Z 8
_cell_length_a 18.7395(17)
_cell_length_b 12.1337(15)
_cell_length_c 21.760(4)
_cell_measurement_reflns_used 25
_cell_measurement_temperature 293
_cell_measurement_theta_max 13.53
_cell_measurement_theta_min 9.77
_cell_volume 4894.8(12)
_computing_data_reduction 'NRCVAX DATRD2'
_computing_molecular_graphics NRCVAX
_computing_publication_material 'NRCVAX TABLES'
_computing_structure_refinement 'NRCVAX LSTSQ'
_computing_structure_solution 'NRCVAX SOLVER'
_diffrn_ambient_temperature 293
_diffrn_measurement_device 'Nonius CAD-4'
_diffrn_measurement_method '\q/\q '
_diffrn_radiation_monochromator graphite
_diffrn_radiation_source 'xray tube'
_diffrn_radiation_type 'Molybdenum K\a'
_diffrn_radiation_wavelength 0.70930
_diffrn_reflns_av_R_equivalents 0.009
_diffrn_reflns_limit_h_max 22
_diffrn_reflns_limit_h_min -22
_diffrn_reflns_limit_k_max 14
_diffrn_reflns_limit_k_min 0
_diffrn_reflns_limit_l_max 25
_diffrn_reflns_limit_l_min 0
_diffrn_reflns_number 4462
_diffrn_reflns_theta_max 24.93
_diffrn_reflns_theta_min 0.00
_diffrn_standards_decay_% 0.0
_diffrn_standards_interval_time 60
_diffrn_standards_number 3
_exptl_absorpt_coefficient_mu 0.06
_exptl_absorpt_correction_type none
_exptl_crystal_density_diffrn 1.285
_exptl_crystal_F_000 2000.69
_exptl_crystal_size_max 0.30
_exptl_crystal_size_mid 0.35
_exptl_crystal_size_min 0.40
_refine_diff_density_max 0.21
_refine_diff_density_min -0.15
_refine_ls_extinction_coef 5473(985)
_refine_ls_extinction_method Larson
_refine_ls_goodness_of_fit_obs 1.39
_refine_ls_matrix_type full
_refine_ls_number_parameters 326
_refine_ls_number_reflns 2136
_refine_ls_R_factor_all 0.044
_refine_ls_R_factor_obs 0.044
_refine_ls_shift/esd_max 0.001
_refine_ls_structure_factor_coef F
_refine_ls_weighting_details 'w = 1/(\s^2^(F)+0.0001F^2^)'
_refine_ls_weighting_scheme calc
_refine_ls_wR_factor_all 0.042
_refine_ls_wR_factor_obs 0.042
_reflns_number_observed 2136
_reflns_number_total 4319
_reflns_observed_criterion 'Inet > 2.0\s(Inet)'
_cod_data_source_file ja011679p_4.cif
_cod_data_source_block ic5532
_cod_depositor_comments
;
The following automatic conversions were performed:

'_refine_ls_weighting_scheme' value '1/(\s^2^(F)+0.0001F^2^)' was
changed to 'calc'. New tag '_refine_ls_weighting_details' was
created. The value of the new tag was set to 'w =
1/(\s^2^(F)+0.0001F^2^)'.

Automatic conversion script
Id: cif_fix_values 3143 2015-03-26 13:38:13Z robertas 
;
_cod_original_cell_volume 4894.9(11)
_cod_original_sg_symbol_H-M 'C 2/c'
_cod_original_formula_sum 'C29 H27 N7 '
_cod_database_code 4114744

loop_
_symmetry_equiv_pos_as_xyz
x,y,z
-x,-y,-z
1/2+x,1/2+y,z
1/2-x,1/2-y,-z
-x,y,1/2-z
x,-y,1/2+z
1/2-x,1/2+y,1/2-z
1/2+x,1/2-y,1/2+z

loop_
_atom_site_aniso_label
_atom_site_aniso_U_11
_atom_site_aniso_U_22
_atom_site_aniso_U_33
_atom_site_aniso_U_12
_atom_site_aniso_U_13
_atom_site_aniso_U_23
_atom_site_aniso_type_symbol
N1 0.0565(19) 0.0776(23) 0.0369(16) 0.0174(18) 0.0124(15) -0.0033(17) n
N2 0.0370(16) 0.0510(19) 0.0392(16) 0.0009(14) 0.0093(13) -0.0044(15) n
N3 0.0350(16) 0.0727(22) 0.0381(16) 0.0122(15) 0.0049(13) -0.0036(15) n
N4 0.0375(16) 0.0493(18) 0.0325(15) 0.0011(14) 0.0068(13) 0.0016(14) n
N5 0.0400(17) 0.0628(21) 0.0436(17) -0.0086(15) 0.0103(14) -0.0099(16) n
N6 0.0424(17) 0.0568(20) 0.0383(16) -0.0057(15) 0.0072(14) -0.0058(15) n
N7 0.0500(19) 0.088(3) 0.0559(18) -0.0108(18) 0.0173(15) -0.0197(19) n
C1 0.0528(23) 0.078(3) 0.0406(20) -0.0031(21) 0.0098(17) -0.0080(20) C
C2 0.0474(21) 0.0508(23) 0.0374(19) 0.0026(20) 0.0080(17) -0.0031(18) C
C3 0.0621(25) 0.0491(24) 0.0551(22) -0.0043(21) 0.0176(19) -0.0019(20) C
C4 0.071(3) 0.064(3) 0.064(3) 0.0034(25) 0.0288(22) 0.0057(23) C
C5 0.057(3) 0.073(3) 0.073(3) -0.0009(24) 0.0189(23) 0.021(3) C
C6 0.066(3) 0.064(3) 0.073(3) -0.0227(24) -0.0041(23) 0.0006(24) C
C7 0.063(3) 0.066(3) 0.0532(23) -0.0045(23) 0.0042(20) -0.0138(21) C
C8 0.0366(20) 0.0573(24) 0.0447(22) -0.0022(19) 0.0119(17) -0.0058(20) C
C9 0.0510(24) 0.060(3) 0.0534(24) 0.0062(21) 0.0202(20) -0.0107(21) C
C10 0.0536(24) 0.060(3) 0.069(3) 0.0162(20) 0.0178(22) -0.0022(22) C
C11 0.0512(23) 0.063(3) 0.0515(23) 0.0166(21) 0.0069(19) 0.0042(21) C
C12 0.0337(19) 0.0575(25) 0.0439(21) -0.0003(19) 0.0113(17) -0.0031(19) C
C13 0.0396(21) 0.0486(23) 0.0397(21) 0.0036(18) 0.0044(17) 0.0063(18) C
C14 0.0384(21) 0.068(3) 0.0468(21) 0.0059(20) 0.0112(17) 0.0008(20) C
C15 0.0353(20) 0.068(3) 0.0584(24) 0.0067(19) 0.0071(18) 0.0028(21) C
C16 0.0391(21) 0.061(3) 0.0445(20) 0.0018(19) 0.0001(17) 0.0018(19) C
C17 0.0430(21) 0.0425(22) 0.0396(20) -0.0048(18) 0.0099(17) 0.0022(17) C
C18 0.0402(20) 0.0515(24) 0.0379(20) -0.0001(18) 0.0056(17) 0.0010(18) C
C19 0.0456(22) 0.065(3) 0.0480(22) -0.0082(20) 0.0130(17) -0.0036(20) C
C20 0.0503(23) 0.061(3) 0.0531(22) -0.0166(20) 0.0061(19) 0.0002(21) C
C21 0.0501(24) 0.062(3) 0.0473(22) -0.0081(21) 0.0036(19) -0.0059(19) C
C22 0.0436(21) 0.059(3) 0.0368(20) 0.0029(20) 0.0047(17) 0.0017(19) C
C23 0.0557(24) 0.081(3) 0.0484(21) 0.0129(22) 0.0091(20) -0.0067(22) C
C24 0.0494(23) 0.062(3) 0.0424(22) 0.0100(22) 0.0138(19) -0.0028(21) C
C25 0.069(3) 0.065(3) 0.075(3) 0.0059(24) 0.0156(24) 0.0053(25) C
C26 0.074(3) 0.084(4) 0.082(3) 0.022(3) 0.022(3) 0.033(3) C
C27 0.063(3) 0.107(4) 0.056(3) 0.017(3) 0.0112(23) 0.005(3) C
C28 0.086(3) 0.081(3) 0.061(3) 0.008(3) 0.003(3) -0.015(3) C
C29 0.080(3) 0.066(3) 0.0515(25) 0.0136(25) 0.0042(23) -0.0014(23) C

loop_
_atom_site_label
_atom_site_fract_x
_atom_site_fract_y
_atom_site_fract_z
_atom_site_U_iso_or_equiv
_atom_site_thermal_displace_type
_atom_site_type_symbol
N1 0.04607(15) 0.13719(24) 0.99712(12) 0.0564(18) Uani n
N2 0.06439(13) 0.12900(22) 1.10264(12) 0.0420(16) Uani n
N3 0.07445(13) 0.13089(24) 1.20911(12) 0.0486(18) Uani n
N4 0.08423(13) 0.18614(21) 1.31034(11) 0.0396(16) Uani n
N5 0.08341(13) 0.24492(24) 1.40996(12) 0.0484(17) Uani n
N6 0.05393(14) 0.32837(22) 1.49620(12) 0.0457(17) Uani n
N7 0.01120(15) 0.4090(3) 1.57862(13) 0.0638(20) Uani n
C1 0.05648(18) 0.1076(3) 0.93426(14) 0.0568(24) Uani C
C2 0.12640(18) 0.1462(3) 0.91488(14) 0.0450(21) Uani C
C3 0.15486(19) 0.0902(3) 0.86927(16) 0.0545(22) Uani C
C4 0.21921(22) 0.1226(3) 0.85070(17) 0.065(3) Uani C
C5 0.25490(20) 0.2124(4) 0.87668(19) 0.067(3) Uani C
C6 0.22670(22) 0.2697(3) 0.92136(18) 0.069(3) Uani C
C7 0.16306(21) 0.2372(3) 0.94061(16) 0.061(3) Uani C
C8 0.07940(17) 0.0857(3) 1.04867(16) 0.0456(21) Uani C
C9 0.12514(19) -0.0050(3) 1.04729(16) 0.0537(23) Uani C
C10 0.15286(19) -0.0527(3) 1.10242(18) 0.0602(24) Uani C
C11 0.13809(19) -0.0099(3) 1.15802(15) 0.0554(23) Uani C
C12 0.09420(16) 0.0818(3) 1.15561(15) 0.0444(21) Uani C
C13 0.11889(17) 0.1519(3) 1.26385(14) 0.0428(20) Uani C
C14 0.19345(18) 0.1445(3) 1.27035(15) 0.0505(23) Uani C
C15 0.23244(17) 0.1667(3) 1.32754(16) 0.0539(24) Uani C
C16 0.19812(17) 0.1993(3) 1.37610(15) 0.0487(22) Uani C
C17 0.12419(17) 0.2108(3) 1.36500(14) 0.0413(19) Uani C
C18 0.10287(17) 0.3210(3) 1.45737(14) 0.0432(22) Uani C
C19 0.16331(18) 0.3878(3) 1.46206(15) 0.0522(22) Uani C
C20 0.17358(18) 0.4619(3) 1.51082(16) 0.0548(23) Uani C
C21 0.12515(19) 0.4711(3) 1.55153(15) 0.0536(23) Uani C
C22 0.06489(18) 0.4038(3) 1.54187(15) 0.0467(22) Uani C
C23 0.00950(20) 0.4937(3) 1.62561(16) 0.0615(24) Uani C
C24 0.06134(19) 0.4739(3) 1.68383(15) 0.0505(23) Uani C
C25 0.07287(22) 0.3703(4) 1.70964(20) 0.069(3) Uani C
C26 0.11787(25) 0.3572(4) 1.76562(22) 0.079(3) Uani C
C27 0.15220(22) 0.4474(5) 1.79475(18) 0.075(3) Uani C
C28 0.14239(24) 0.5487(4) 1.76934(20) 0.077(3) Uani C
C29 0.09644(23) 0.5617(3) 1.71468(18) 0.066(3) Uani C
Hn1 0.016 0.199 1.002 0.0673 Uiso H
Hn3 0.028 0.165 1.202 0.0587 Uiso H
Hn5 0.035 0.221 1.406 0.0590 Uiso H
Hn7 -0.033 0.369 1.568 0.0750 Uiso H
H1a 0.053 0.030 0.931 0.0673 Uiso H
H1b 0.017 0.136 0.906 0.0673 Uiso H
H3 0.130 0.028 0.850 0.0655 Uiso H
H4 0.238 0.082 0.819 0.0765 Uiso H
H5 0.300 0.234 0.865 0.0780 Uiso H
H6 0.251 0.333 0.940 0.0777 Uiso H
H7 0.144 0.279 0.971 0.0707 Uiso H
H9 0.136 -0.032 1.009 0.0651 Uiso H
H10 0.183 -0.116 1.102 0.0712 Uiso H
H11 0.157 -0.043 1.197 0.0655 Uiso H
H14 0.216 0.125 1.236 0.0613 Uiso H
H15 0.283 0.159 1.333 0.0640 Uiso H
H16 0.224 0.213 1.416 0.0583 Uiso H
H19 0.197 0.380 1.434 0.0629 Uiso H
H20 0.215 0.509 1.516 0.0648 Uiso H
H21 0.132 0.521 1.586 0.0633 Uiso H
H23a 0.020 0.562 1.608 0.0716 Uiso H
H23b -0.038 0.502 1.635 0.0716 Uiso H
H25 0.050 0.308 1.689 0.0797 Uiso H
H26 0.125 0.287 1.785 0.0903 Uiso H
H27 0.183 0.439 1.833 0.0861 Uiso H
H28 0.168 0.610 1.789 0.0861 Uiso H
H29 0.088 0.633 1.697 0.0757 Uiso H

loop_
_atom_type_symbol
_atom_type_scat_dispersion_real
_atom_type_scat_dispersion_imag
_atom_type_scat_source
C 0.002 0.002 'International Tables Vol. IV Table 2.2B'
H 0.000 0.000 'International Tables Vol. IV Table 2.2B'
N 0.004 0.003 'International Tables Vol. IV Table 2.2B'

loop_
_geom_angle_atom_site_label_1
_geom_angle_atom_site_label_2
_geom_angle_atom_site_label_3
_geom_angle
_geom_angle_site_symmetry_1
_geom_angle_site_symmetry_2
_geom_angle_site_symmetry_3
_geom_angle_publ_flag
C1 N1 C8 123.8(3) ? ? ? ?
N4 C13 C14 122.2(3) ? ? ? ?
C1 N1 Hn1 117.8(3) ? ? ? ?
C13 C14 C15 118.3(3) ? ? ? ?
C8 N1 Hn1 118.4(3) ? ? ? ?
C13 C14 H14 120.1(3) ? ? ? ?
C8 N2 C12 118.0(3) ? ? ? ?
C15 C14 H14 121.6(3) ? ? ? ?
C12 N3 C13 126.7(3) ? ? ? ?
C14 C15 C16 120.4(3) ? ? ? ?
C12 N3 Hn3 112.8(3) ? ? ? ?
C14 C15 H15 119.2(3) ? ? ? ?
C13 N3 Hn3 119.1(3) ? ? ? ?
C16 C15 H15 120.4(3) ? ? ? ?
C13 N4 C17 117.8(3) ? ? ? ?
C15 C16 C17 117.8(3) ? ? ? ?
C17 N5 C18 127.4(3) ? ? ? ?
C15 C16 H16 121.7(3) ? ? ? ?
C17 N5 Hn5 117.4(3) ? ? ? ?
C17 C16 H16 120.5(3) ? ? ? ?
C18 N5 Hn5 114.7(3) ? ? ? ?
N4 C17 N5 113.4(3) ? ? ? ?
C18 N6 C22 117.9(3) ? ? ? ?
N4 C17 C16 123.3(3) ? ? ? ?
C22 N7 C23 122.3(3) ? ? ? ?
N5 C17 C16 123.3(3) ? ? ? ?
C22 N7 Hn7 120.7(3) ? ? ? ?
N5 C18 N6 112.5(3) ? ? ? ?
C23 N7 Hn7 115.2(3) ? ? ? ?
N5 C18 C19 124.4(3) ? ? ? ?
N1 C1 C2 115.3(3) ? ? ? ?
N6 C18 C19 122.9(3) ? ? ? ?
N1 C1 H1a 107.8(3) ? ? ? ?
C18 C19 C20 117.3(3) ? ? ? ?
N1 C1 H1b 109.1(3) ? ? ? ?
C18 C19 H19 120.7(3) ? ? ? ?
C2 C1 H1a 109.6(3) ? ? ? ?
C20 C19 H19 121.9(3) ? ? ? ?
C2 C1 H1b 109.0(3) ? ? ? ?
C19 C20 C21 121.4(3) ? ? ? ?
H1a C1 H1b 105.6(3) ? ? ? ?
C19 C20 H20 119.7(3) ? ? ? ?
C1 C2 C3 119.6(3) ? ? ? ?
C21 C20 H20 118.9(4) ? ? ? ?
C1 C2 C7 122.5(3) ? ? ? ?
C20 C21 C22 117.3(3) ? ? ? ?
C3 C2 C7 117.9(3) ? ? ? ?
C20 C21 H21 121.8(4) ? ? ? ?
C2 C3 C4 121.2(3) ? ? ? ?
C22 C21 H21 120.8(3) ? ? ? ?
C2 C3 H3 119.9(3) ? ? ? ?
N6 C22 N7 114.5(3) ? ? ? ?
C4 C3 H3 118.9(4) ? ? ? ?
N6 C22 C21 123.2(3) ? ? ? ?
C3 C4 C5 120.3(3) ? ? ? ?
N7 C22 C21 122.3(3) ? ? ? ?
C3 C4 H4 119.8(4) ? ? ? ?
N7 C23 C24 113.8(3) ? ? ? ?
C5 C4 H4 119.9(4) ? ? ? ?
N7 C23 H23a 107.3(3) ? ? ? ?
C4 C5 C6 119.2(3) ? ? ? ?
N7 C23 H23b 109.8(3) ? ? ? ?
C4 C5 H5 120.8(4) ? ? ? ?
C24 C23 H23a 109.6(3) ? ? ? ?
C6 C5 H5 120.0(5) ? ? ? ?
C24 C23 H23b 110.5(3) ? ? ? ?
C5 C6 C7 120.9(4) ? ? ? ?
H23a C23 H23b 105.4(4) ? ? ? ?
C5 C6 H6 120.7(4) ? ? ? ?
C23 C24 C25 122.2(4) ? ? ? ?
C7 C6 H6 118.4(4) ? ? ? ?
C23 C24 C29 119.6(4) ? ? ? ?
C2 C7 C6 120.6(3) ? ? ? ?
C25 C24 C29 118.1(3) ? ? ? ?
C2 C7 H7 119.4(4) ? ? ? ?
C24 C25 C26 120.0(4) ? ? ? ?
C6 C7 H7 120.0(4) ? ? ? ?
C24 C25 H25 119.7(4) ? ? ? ?
N1 C8 N2 114.3(3) ? ? ? ?
C26 C25 H25 120.2(4) ? ? ? ?
N1 C8 C9 123.7(3) ? ? ? ?
C25 C26 C27 119.8(4) ? ? ? ?
N2 C8 C9 122.0(3) ? ? ? ?
C25 C26 H26 121.1(5) ? ? ? ?
C8 C9 C10 118.1(3) ? ? ? ?
C27 C26 H26 119.1(5) ? ? ? ?
C8 C9 H9 120.6(4) ? ? ? ?
C26 C27 C28 120.6(4) ? ? ? ?
C10 C9 H9 121.3(4) ? ? ? ?
C26 C27 H27 120.1(5) ? ? ? ?
C9 C10 C11 120.7(3) ? ? ? ?
C28 C27 H27 119.3(5) ? ? ? ?
C9 C10 H10 119.4(4) ? ? ? ?
C27 C28 C29 119.4(4) ? ? ? ?
C11 C10 H10 119.9(4) ? ? ? ?
C27 C28 H28 119.7(5) ? ? ? ?
C10 C11 C12 117.7(3) ? ? ? ?
C29 C28 H28 120.9(5) ? ? ? ?
C10 C11 H11 121.4(4) ? ? ? ?
C24 C29 C28 122.0(4) ? ? ? ?
C12 C11 H11 120.9(3) ? ? ? ?
C24 C29 H29 118.5(4) ? ? ? ?
N2 C12 N3 114.0(3) ? ? ? ?
C28 C29 H29 119.6(4) ? ? ? ?
N2 C12 C11 123.4(3) ? ? ? ?
C1 H1a H1b 37.21(20) ? ? ? ?
N3 C12 C11 122.5(3) ? ? ? ?
C1 H1b H1a 37.14(22) ? ? ? ?
N3 C13 N4 114.3(3) ? ? ? ?
C23 H23a H23b 37.29(21) ? ? ? ?
N3 C13 C14 123.4(3) ? ? ? ?
C23 H23b H23a 37.34(24) ? ? ? ?

loop_
_geom_bond_atom_site_label_1
_geom_bond_atom_site_label_2
_geom_bond_distance
N1 C1 1.455(4)
N1 C8 1.354(5)
N1 Hn1 0.951(3)
N2 C8 1.353(4)
N2 C12 1.334(4)
N3 C12 1.404(4)
N3 C13 1.374(4)
N3 Hn3 0.9508(24)
N4 C13 1.345(4)
N4 C17 1.344(4)
N5 C17 1.389(4)
N5 C18 1.393(4)
N5 Hn5 0.9512(25)
N6 C18 1.338(4)
N6 C22 1.345(4)
N7 C22 1.375(4)
N7 C23 1.453(5)
N7 Hn7 0.951(3)
C1 C2 1.508(5)
C1 H1a 0.950(4)
C1 H1b 0.952(3)
C2 C3 1.373(5)
C2 C7 1.376(5)
C3 C4 1.384(5)
C3 H3 0.952(4)
C4 C5 1.357(7)
C4 H4 0.951(4)
C5 C6 1.363(6)
C5 H5 0.950(4)
C6 C7 1.378(6)
C6 H6 0.951(4)
C7 H7 0.952(4)
C8 C9 1.398(5)
C9 C10 1.365(5)
C9 H9 0.951(3)
